data_7709291
loop_
_publ_author_name
'Helling, Christoph'
'Ganesamoorthy, Chelladurai'
'W\"olper, Christoph'
'Schulz, Stephan'

_publ_section_title
;
 Geminal C-Cl and Si-Cl bond activation of chloromethanes and
 chlorosilanes by gallanediyl LGa.
;
_journal_issue 5
_journal_name_full 'Dalton transactions (Cambridge, England : 2003)'
_journal_page_first 2050
_journal_page_last 2058
_journal_paper_doi 10.1039/d1dt04192d
_journal_volume 51
_journal_year 2022
_chemical_formula_sum 'C30 H42 Cl3 Ga N2'
_chemical_formula_weight 606.72
_space_group_crystal_system orthorhombic
_space_group_IT_number 62
_space_group_name_Hall '-P 2ac 2n'
_space_group_name_H-M_alt 'P n m a'
_atom_sites_solution_hydrogens geom
_atom_sites_solution_primary direct
_atom_sites_solution_secondary difmap
_audit_creation_method SHELXL-2017/1
_audit_update_record
;
2021-12-08 deposited with the CCDC.	2022-01-12 downloaded from the CCDC.
;
_cell_angle_alpha 90
_cell_angle_beta 90
_cell_angle_gamma 90
_cell_formula_units_Z 4
_cell_length_a 14.7721(12)
_cell_length_b 21.3648(19)
_cell_length_c 9.6684(8)
_cell_measurement_reflns_used 9611
_cell_measurement_temperature 100(2)
_cell_measurement_theta_max 36.06
_cell_measurement_theta_min 2.31
_cell_volume 3051.4(4)
_computing_cell_refinement 'BRUKER APEX3(v2019.1-0)'
_computing_data_collection 'BRUKER APEX3(v2019.1-0)'
_computing_data_reduction 'BRUKER APEX3(v2019.1-0)'
_computing_molecular_graphics 'ORTEP/PLATON (Spek)'
_computing_publication_material 'BRUKER AXS SHELXTL (c) 2008 / Vers. 2008/4'
_computing_structure_refinement 'SHELXL-2017/1 (Sheldrick, 2017)'
_computing_structure_solution 'BRUKER APEX3(v2019.1-0)'
_diffrn_ambient_temperature 100(2)
_diffrn_detector_area_resol_mean 512
_diffrn_measured_fraction_theta_full 1.000
_diffrn_measured_fraction_theta_max 0.975
_diffrn_measurement_device_type 'Bruker D8 KAPPA II (APEX II detector)'
_diffrn_measurement_method 'Data collection strategy APEX 2/COSMO'
_diffrn_radiation_monochromator 'Triumph Goebel mirror'
_diffrn_radiation_source 'fine-focus sealed tube'
_diffrn_radiation_type MoK\a
_diffrn_radiation_wavelength 0.71073
_diffrn_reflns_av_R_equivalents 0.0512
_diffrn_reflns_av_unetI/netI 0.0231
_diffrn_reflns_Laue_measured_fraction_full 1.000
_diffrn_reflns_Laue_measured_fraction_max 0.975
_diffrn_reflns_limit_h_max 25
_diffrn_reflns_limit_h_min 0
_diffrn_reflns_limit_k_max 37
_diffrn_reflns_limit_k_min 0
_diffrn_reflns_limit_l_max 16
_diffrn_reflns_limit_l_min 0
_diffrn_reflns_number 262220
_diffrn_reflns_point_group_measured_fraction_full 1.000
_diffrn_reflns_point_group_measured_fraction_max 0.975
_diffrn_reflns_theta_full 25.242
_diffrn_reflns_theta_max 38.763
_diffrn_reflns_theta_min 2.312
_exptl_absorpt_coefficient_mu 1.186
_exptl_absorpt_correction_T_max 0.75
_exptl_absorpt_correction_T_min 0.61
_exptl_absorpt_correction_type multi-scan
_exptl_absorpt_process_details
; 
 TWINABS
 R.H. Blessing, Acta Cryst. (1995) A51 33-38 
;
_exptl_crystal_colour colourless
_exptl_crystal_density_diffrn 1.321
_exptl_crystal_description tablet
_exptl_crystal_F_000 1272
_exptl_crystal_size_max 0.251
_exptl_crystal_size_mid 0.214
_exptl_crystal_size_min 0.134
_refine_diff_density_max 1.732
_refine_diff_density_min -0.790
_refine_diff_density_rms 0.090
_refine_ls_extinction_method none
_refine_ls_goodness_of_fit_ref 1.080
_refine_ls_hydrogen_treatment constr
_refine_ls_matrix_type full
_refine_ls_number_parameters 174
_refine_ls_number_reflns 8677
_refine_ls_number_restraints 0
_refine_ls_restrained_S_all 1.080
_refine_ls_R_factor_all 0.0598
_refine_ls_R_factor_gt 0.0461
_refine_ls_shift/su_max 0.001
_refine_ls_shift/su_mean 0.000
_refine_ls_structure_factor_coef Fsqd
_refine_ls_weighting_details 'w=1/[\s^2^(Fo^2^)+(0.0475P)^2^+2.1072P] where P=(Fo^2^+2Fc^2^)/3'
_refine_ls_weighting_scheme calc
_refine_ls_wR_factor_gt 0.1049
_refine_ls_wR_factor_ref 0.1100
_reflns_Friedel_coverage 0.000
_reflns_number_gt 7321
_reflns_number_total 8677
_reflns_threshold_expression 'I > 2\s(I)'
_cod_data_source_file d1dt04192d2.cif
_cod_data_source_block ch_477_tw4
_cod_depositor_comments
;
The following automatic conversions were performed:

data item '_atom_sites_solution_secondary' value 'diffmap' was
changed to 'difmap'.

Automatic conversion script
Id: cif_fix_values 7556 2019-12-06 15:28:31Z antanas 

 Adding full bibliography for 7709288--7709294.cif.
;
_cod_database_code 7709291
_shelx_shelxl_version_number 2017/1
_shelx_space_group_comment
;
The symmetry employed for this shelxl refinement is uniquely defined
by the following loop, which should always be used as a source of
symmetry information in preference to the above space-group names.
They are only intended as comments.
;
_shelx_estimated_absorpt_t_min 0.755
_shelx_estimated_absorpt_t_max 0.857

loop_
_space_group_symop_operation_xyz
'x, y, z'
'-x+1/2, -y, z+1/2'
'-x, y+1/2, -z'
'x+1/2, -y+1/2, -z+1/2'
'-x, -y, -z'
'x-1/2, y, -z-1/2'
'x, -y-1/2, z'
'-x-1/2, y-1/2, z-1/2'

loop_
_atom_site_label
_atom_site_type_symbol
_atom_site_fract_x
_atom_site_fract_y
_atom_site_fract_z
_atom_site_U_iso_or_equiv
_atom_site_adp_type
_atom_site_occupancy
_atom_site_site_symmetry_order
_atom_site_calc_flag
_atom_site_refinement_flags_posn
_atom_site_refinement_flags_adp
_atom_site_refinement_flags_occupancy
_atom_site_disorder_assembly
_atom_site_disorder_group
Ga1 Ga 0.11962(2) 0.250000 0.80021(2) 0.01424(4) Uani 1 2 d S T P . .
Cl1 Cl 0.04130(4) 0.250000 0.60748(5) 0.02761(9) Uani 1 2 d S T P . .
Cl2 Cl 0.28252(3) 0.31889(2) 0.66728(5) 0.03586(9) Uani 1 1 d . . . . .
N1 N 0.07814(6) 0.31826(4) 0.91426(10) 0.01472(15) Uani 1 1 d . . . . .
C1 C 0.00658(7) 0.30907(5) 0.99647(12) 0.01622(17) Uani 1 1 d . . . . .
C2 C -0.03026(11) 0.250000 1.02527(18) 0.0177(3) Uani 1 2 d S T P . .
H2 H -0.087509 0.250001 1.070026 0.021 Uiso 1 2 calc R U P . .
C3 C -0.03739(9) 0.36447(6) 1.06537(15) 0.0238(2) Uani 1 1 d . . . . .
H3A H -0.057232 0.394380 0.994755 0.036 Uiso 1 1 calc R U . . .
H3B H 0.006259 0.384742 1.127170 0.036 Uiso 1 1 calc R U . . .
H3C H -0.089833 0.350348 1.119049 0.036 Uiso 1 1 calc R U . . .
C4 C 0.11950(7) 0.37964(5) 0.91329(12) 0.01633(17) Uani 1 1 d . . . . .
C5 C 0.08799(8) 0.42633(5) 0.82312(13) 0.01927(19) Uani 1 1 d . . . . .
C6 C 0.12724(9) 0.48591(6) 0.83307(16) 0.0245(2) Uani 1 1 d . . . . .
H6 H 0.107285 0.518185 0.772740 0.029 Uiso 1 1 calc R U . . .
C7 C 0.19433(10) 0.49878(6) 0.92865(17) 0.0279(3) Uani 1 1 d . . . . .
H7 H 0.218564 0.539844 0.935634 0.033 Uiso 1 1 calc R U . . .
C8 C 0.22601(10) 0.45184(6) 1.01388(17) 0.0269(3) Uani 1 1 d . . . . .
H8 H 0.272827 0.460797 1.078271 0.032 Uiso 1 1 calc R U . . .
C9 C 0.19036(9) 0.39132(6) 1.00702(14) 0.0222(2) Uani 1 1 d . . . . .
C10 C 0.01470(9) 0.41476(6) 0.71659(14) 0.0227(2) Uani 1 1 d . . . . .
H10 H -0.009823 0.371659 0.731542 0.027 Uiso 1 1 calc R U . . .
C11 C -0.06408(11) 0.46145(8) 0.72999(18) 0.0338(3) Uani 1 1 d . . . . .
H11A H -0.042753 0.503591 0.706776 0.051 Uiso 1 1 calc R U . . .
H11B H -0.086858 0.461054 0.825185 0.051 Uiso 1 1 calc R U . . .
H11C H -0.112817 0.449439 0.666548 0.051 Uiso 1 1 calc R U . . .
C12 C 0.05542(12) 0.41757(8) 0.57073(15) 0.0309(3) Uani 1 1 d . . . . .
H12A H 0.008230 0.408491 0.502363 0.046 Uiso 1 1 calc R U . . .
H12B H 0.103981 0.386530 0.562698 0.046 Uiso 1 1 calc R U . . .
H12C H 0.080049 0.459478 0.553964 0.046 Uiso 1 1 calc R U . . .
C13 C 0.22850(12) 0.34077(7) 1.10022(18) 0.0328(3) Uani 1 1 d . . . . .
H13 H 0.206596 0.299546 1.064415 0.039 Uiso 1 1 calc R U . . .
C14 C 0.19471(17) 0.34740(11) 1.2487(2) 0.0505(5) Uani 1 1 d . . . . .
H14A H 0.211128 0.388823 1.284328 0.076 Uiso 1 1 calc R U . . .
H14B H 0.222585 0.315018 1.306518 0.076 Uiso 1 1 calc R U . . .
H14C H 0.128746 0.342626 1.250664 0.076 Uiso 1 1 calc R U . . .
C15 C 0.33259(13) 0.33989(9) 1.0951(2) 0.0451(5) Uani 1 1 d . . . . .
H15A H 0.352631 0.335474 0.999006 0.068 Uiso 1 1 calc R U . . .
H15B H 0.355242 0.304558 1.149719 0.068 Uiso 1 1 calc R U . . .
H15C H 0.356206 0.379097 1.133450 0.068 Uiso 1 1 calc R U . . .
C16 C 0.25355(12) 0.250000 0.7595(2) 0.0231(3) Uani 1 2 d S T P . .
H16 H 0.287117 0.250000 0.849301 0.028 Uiso 1 2 calc R U P . .

loop_
_atom_site_aniso_label
_atom_site_aniso_U_11
_atom_site_aniso_U_22
_atom_site_aniso_U_33
_atom_site_aniso_U_23
_atom_site_aniso_U_13
_atom_site_aniso_U_12
Ga1 0.01747(7) 0.01095(7) 0.01430(8) 0.000 0.00182(5) 0.000
Cl1 0.0399(2) 0.02161(18) 0.0213(2) 0.000 -0.00677(16) 0.000
Cl2 0.03315(17) 0.02229(15) 0.0521(2) 0.00565(14) 0.01957(16) -0.00214(12)
N1 0.0179(4) 0.0105(3) 0.0158(4) 0.0000(3) 0.0010(3) -0.0001(3)
C1 0.0192(4) 0.0130(4) 0.0165(4) 0.0000(3) 0.0022(3) 0.0018(3)
C2 0.0184(6) 0.0141(6) 0.0206(7) 0.000 0.0038(5) 0.000
C3 0.0290(5) 0.0151(4) 0.0272(6) -0.0017(4) 0.0096(4) 0.0033(4)
C4 0.0194(4) 0.0105(4) 0.0190(5) -0.0004(3) 0.0024(3) -0.0001(3)
C5 0.0212(4) 0.0131(4) 0.0235(5) 0.0027(4) 0.0048(4) 0.0015(3)
C6 0.0289(6) 0.0129(4) 0.0315(6) 0.0041(4) 0.0085(5) -0.0002(4)
C7 0.0296(6) 0.0133(4) 0.0407(8) -0.0025(5) 0.0081(5) -0.0050(4)
C8 0.0279(6) 0.0165(5) 0.0364(7) -0.0071(5) -0.0018(5) -0.0044(4)
C9 0.0262(5) 0.0141(4) 0.0262(6) -0.0036(4) -0.0031(4) -0.0014(4)
C10 0.0259(5) 0.0182(5) 0.0240(6) 0.0068(4) 0.0007(4) 0.0031(4)
C11 0.0321(7) 0.0318(7) 0.0376(8) 0.0102(6) 0.0006(6) 0.0111(6)
C12 0.0404(7) 0.0294(7) 0.0230(6) 0.0073(5) 0.0033(5) 0.0013(6)
C13 0.0433(8) 0.0181(5) 0.0370(8) -0.0018(5) -0.0204(6) -0.0032(5)
C14 0.0659(13) 0.0499(11) 0.0357(9) 0.0118(9) -0.0151(9) -0.0138(10)
C15 0.0438(9) 0.0355(8) 0.0560(12) -0.0100(8) -0.0252(8) 0.0082(7)
C16 0.0240(7) 0.0155(6) 0.0297(9) 0.000 -0.0017(6) 0.000

loop_
_atom_type_symbol
_atom_type_description
_atom_type_scat_dispersion_real
_atom_type_scat_dispersion_imag
_atom_type_scat_source
C C 0.0033 0.0016 'International Tables Vol C Tables 4.2.6.8 and 6.1.1.4'
H H 0.0000 0.0000 'International Tables Vol C Tables 4.2.6.8 and 6.1.1.4'
Cl Cl 0.1484 0.1585 'International Tables Vol C Tables 4.2.6.8 and 6.1.1.4'
Ga Ga 0.2307 1.6083 'International Tables Vol C Tables 4.2.6.8 and 6.1.1.4'
N N 0.0061 0.0033 'International Tables Vol C Tables 4.2.6.8 and 6.1.1.4'

loop_
_geom_angle_atom_site_label_1
_geom_angle_atom_site_label_2
_geom_angle_atom_site_label_3
_geom_angle
_geom_angle_site_symmetry_1
_geom_angle_site_symmetry_3
_geom_angle_publ_flag
N1 Ga1 N1 98.28(6) 7_565 . ?
N1 Ga1 C16 115.04(4) 7_565 . ?
N1 Ga1 C16 115.04(4) . . ?
N1 Ga1 Cl1 108.56(3) 7_565 . ?
N1 Ga1 Cl1 108.56(3) . . ?
C16 Ga1 Cl1 110.58(6) . . ?
C1 N1 C4 118.09(9) . . ?
C1 N1 Ga1 118.69(7) . . ?
C4 N1 Ga1 123.21(7) . . ?
N1 C1 C2 123.85(10) . . ?
N1 C1 C3 119.25(10) . . ?
C2 C1 C3 116.89(11) . . ?
C1 C2 C1 128.32(14) . 7_565 ?
C5 C4 C9 121.37(10) . . ?
C5 C4 N1 120.52(10) . . ?
C9 C4 N1 118.09(10) . . ?
C6 C5 C4 117.73(12) . . ?
C6 C5 C10 119.37(11) . . ?
C4 C5 C10 122.90(10) . . ?
C7 C6 C5 121.51(12) . . ?
C8 C7 C6 119.85(12) . . ?
C7 C8 C9 121.08(13) . . ?
C8 C9 C4 118.36(12) . . ?
C8 C9 C13 119.41(12) . . ?
C4 C9 C13 122.22(11) . . ?
C5 C10 C12 109.78(11) . . ?
C5 C10 C11 112.19(12) . . ?
C12 C10 C11 110.40(11) . . ?
C9 C13 C14 111.81(15) . . ?
C9 C13 C15 111.17(15) . . ?
C14 C13 C15 110.97(15) . . ?
Cl2 C16 Cl2 112.20(12) . 7_565 ?
Cl2 C16 Ga1 109.57(7) . . ?
Cl2 C16 Ga1 109.57(7) 7_565 . ?

loop_
_geom_bond_atom_site_label_1
_geom_bond_atom_site_label_2
_geom_bond_distance
_geom_bond_site_symmetry_2
_geom_bond_publ_flag
Ga1 N1 1.9283(9) 7_565 ?
Ga1 N1 1.9283(9) . ?
Ga1 C16 2.0172(19) . ?
Ga1 Cl1 2.1933(5) . ?
Cl2 C16 1.7731(12) . ?
N1 C1 1.3371(14) . ?
N1 C4 1.4468(14) . ?
C1 C2 1.4023(13) . ?
C1 C3 1.5055(16) . ?
C4 C5 1.4042(16) . ?
C4 C9 1.4068(17) . ?
C5 C6 1.4021(17) . ?
C5 C10 1.5146(19) . ?
C6 C7 1.383(2) . ?
C7 C8 1.380(2) . ?
C8 C9 1.3976(17) . ?
C9 C13 1.515(2) . ?
C10 C12 1.5343(19) . ?
C10 C11 1.538(2) . ?
C13 C14 1.527(3) . ?
C13 C15 1.539(3) . ?
